data_4331058
loop_
_publ_author_name
'Mihail Atanasov'
'Peter Comba'
'Stefan Helmle'
'Dennis M\"uller'
'Frank Neese'

_publ_contact_author_address
;Universit\"at Heidelberg, Anorganisch-Chemisches Institut,
INF 270, D-69120 Heidelberg, Germany
;
_publ_contact_author_email peter.comba@aci.uni-heidelberg.de
_publ_contact_author_fax 49-6226-546617
_publ_contact_author_name 'Professor Peter Comba'
_publ_section_title
;
 Zero-Field Splitting in a Series of Structurally Related Mononuclear
 NiII-Bispidine Complexes
;
_journal_name_full 'Inorganic Chemistry'
_journal_page_first 12324
_journal_page_last 12335
_journal_paper_doi 10.1021/ic3016047
_journal_volume 51
_journal_year 2012
_chemical_formula_sum 'C23 H32 F12 N4 Ni O8 P2'
_chemical_formula_weight 841.18
_space_group_IT_number 14
_symmetry_cell_setting monoclinic
_symmetry_Int_Tables_number 14
_symmetry_space_group_name_Hall '-P 2ybc'
_symmetry_space_group_name_H-M 'P 1 21/c 1'
_atom_sites_solution_hydrogens geom
_atom_sites_solution_primary direct
_atom_sites_solution_secondary difmap
_audit_creation_method SHELXL-97
_cell_angle_alpha 90.00
_cell_angle_beta 76.400(14)
_cell_angle_gamma 90.00
_cell_formula_units_Z 4
_cell_length_a 11.1368(14)
_cell_length_b 15.4443(15)
_cell_length_c 18.633(2)
_cell_measurement_reflns_used 8000
_cell_measurement_temperature 200(2)
_cell_measurement_theta_max 60.9
_cell_measurement_theta_min 4.8
_cell_volume 3115.0(6)
_computing_structure_refinement 'SHELXL-97 (Sheldrick, 2008)'
_diffrn_ambient_temperature 200(2)
_diffrn_measured_fraction_theta_full 0.987
_diffrn_measured_fraction_theta_max 0.987
_diffrn_measurement_device_type 'STOE IPDS I'
_diffrn_measurement_method 'image plate'
_diffrn_radiation_monochromator graphite
_diffrn_radiation_probe x-ray
_diffrn_radiation_type MoK\a
_diffrn_radiation_wavelength 0.71073
_diffrn_reflns_av_R_equivalents 0.1337
_diffrn_reflns_av_sigmaI/netI 0.1821
_diffrn_reflns_limit_h_max 15
_diffrn_reflns_limit_h_min -15
_diffrn_reflns_limit_k_max 21
_diffrn_reflns_limit_k_min -21
_diffrn_reflns_limit_l_max 26
_diffrn_reflns_limit_l_min -26
_diffrn_reflns_number 36666
_diffrn_reflns_theta_full 30.45
_diffrn_reflns_theta_max 30.45
_diffrn_reflns_theta_min 2.57
_diffrn_source 'fine-focus sealed tube'
_exptl_absorpt_coefficient_mu 0.851
_exptl_absorpt_correction_T_max 0.9212
_exptl_absorpt_correction_T_min 0.8222
_exptl_absorpt_correction_type numerically
_exptl_crystal_colour pink
_exptl_crystal_density_diffrn 1.794
_exptl_crystal_description cuboid
_exptl_crystal_F_000 1712
_exptl_crystal_size_max 0.201
_exptl_crystal_size_mid 0.141
_exptl_crystal_size_min 0.110
_refine_diff_density_max 0.813
_refine_diff_density_min -0.648
_refine_diff_density_rms 0.101
_refine_ls_extinction_method none
_refine_ls_goodness_of_fit_ref 0.777
_refine_ls_hydrogen_treatment mixed
_refine_ls_matrix_type full
_refine_ls_number_parameters 473
_refine_ls_number_reflns 9346
_refine_ls_number_restraints 4
_refine_ls_restrained_S_all 0.777
_refine_ls_R_factor_all 0.1392
_refine_ls_R_factor_gt 0.0514
_refine_ls_shift/su_max 0.001
_refine_ls_shift/su_mean 0.000
_refine_ls_structure_factor_coef Fsqd
_refine_ls_weighting_details 'calc w=1/[\s^2^(Fo^2^)+(0.0603P)^2^+0.0000P] where P=(Fo^2^+2Fc^2^)/3'
_refine_ls_weighting_scheme calc
_refine_ls_wR_factor_gt 0.1131
_refine_ls_wR_factor_ref 0.1298
_reflns_number_gt 4006
_reflns_number_total 9346
_reflns_threshold_expression >2\s(I)
_cod_data_source_file ic3016047_si_001_4.cif
_cod_data_source_block sh387
_cod_original_cell_volume 3115.1(6)
_cod_original_sg_symbol_H-M 'P 21/c'
_cod_database_code 4331058

loop_
_symmetry_equiv_pos_as_xyz
'x, y, z'
'-x, y+1/2, -z+1/2'
'-x, -y, -z'
'x, -y-1/2, z-1/2'

loop_
_atom_site_label
_atom_site_type_symbol
_atom_site_fract_x
_atom_site_fract_y
_atom_site_fract_z
_atom_site_U_iso_or_equiv
_atom_site_adp_type
_atom_site_occupancy
_atom_site_symmetry_multiplicity
_atom_site_calc_flag
_atom_site_refinement_flags
Ni1 Ni 0.28815(4) 0.76776(3) 0.61859(2) 0.01809(11) Uani 1 1 d .
P1 P 0.39249(10) 1.08004(7) 0.74296(6) 0.0353(3) Uani 1 1 d .
P2 P -0.03730(9) 1.04756(7) 0.65318(6) 0.0337(2) Uani 1 1 d .
N1 N 0.1159(2) 0.75270(17) 0.60033(15) 0.0207(6) Uani 1 1 d .
N7 N 0.3337(2) 0.63705(17) 0.57809(14) 0.0156(6) Uani 1 1 d .
N3 N 0.3282(2) 0.80362(16) 0.50798(14) 0.0161(6) Uani 1 1 d .
O6 O 0.4266(2) 0.70610(16) 0.35211(12) 0.0247(5) Uani 1 1 d .
H6 H 0.5003 0.7221 0.3368 0.037 Uiso 1 1 calc R
O3 O 0.7004(2) 0.63693(18) 0.46293(15) 0.0357(6) Uani 1 1 d .
O2 O 0.1447(2) 0.54848(16) 0.43135(14) 0.0305(6) Uani 1 1 d .
O4 O 0.4569(2) 0.56932(15) 0.39641(14) 0.0263(6) Uani 1 1 d .
H4 H 0.4295 0.5522 0.3605 0.039 Uiso 1 1 calc R
C19 C 0.1135(3) 0.75429(19) 0.52858(19) 0.0203(7) Uani 1 1 d .
C1 C 0.4930(3) 0.6879(2) 0.46836(17) 0.0162(7) Uani 1 1 d .
C14 C 0.5278(3) 0.8229(2) 0.53695(19) 0.0200(7) Uani 1 1 d .
C4 C 0.2409(3) 0.7544(2) 0.47402(18) 0.0185(7) Uani 1 1 d .
H4A H 0.2342 0.7837 0.4273 0.022 Uiso 1 1 calc R
C9 C 0.4163(3) 0.6545(2) 0.41496(17) 0.0177(7) Uani 1 1 d .
C2 C 0.4644(3) 0.7866(2) 0.48063(18) 0.0178(7) Uani 1 1 d .
H2 H 0.4951 0.8178 0.4328 0.021 Uiso 1 1 calc R
C21 C -0.1034(3) 0.7343(3) 0.5570(2) 0.0342(9) Uani 1 1 d .
H21 H -0.1786 0.7272 0.5419 0.041 Uiso 1 1 calc R
F4 F 0.3770(3) 1.0936(2) 0.82900(16) 0.0736(9) Uani 1 1 d .
C5 C 0.2786(3) 0.6578(2) 0.45719(17) 0.0160(6) Uani 1 1 d .
F1 F 0.4036(3) 1.0617(2) 0.65862(14) 0.0720(9) Uani 1 1 d .
C24 C 0.3074(3) 0.8981(2) 0.4960(2) 0.0263(8) Uani 1 1 d .
H24A H 0.3339 0.9115 0.4432 0.039 Uiso 1 1 calc R
H24B H 0.3554 0.9329 0.5233 0.039 Uiso 1 1 calc R
H24C H 0.2194 0.9116 0.5137 0.039 Uiso 1 1 calc R
C22 C -0.1025(3) 0.7317(3) 0.6307(2) 0.0341(9) Uani 1 1 d .
H22 H -0.1768 0.7225 0.6673 0.041 Uiso 1 1 calc R
C20 C 0.0055(3) 0.7473(2) 0.5056(2) 0.0269(8) Uani 1 1 d .
H20 H 0.0062 0.7514 0.4547 0.032 Uiso 1 1 calc R
C25 C 0.3140(3) 0.5763(2) 0.64130(19) 0.0237(7) Uani 1 1 d .
H25A H 0.2269 0.5775 0.6678 0.036 Uiso 1 1 calc R
H25B H 0.3657 0.5936 0.6748 0.036 Uiso 1 1 calc R
H25C H 0.3363 0.5176 0.6231 0.036 Uiso 1 1 calc R
C8 C 0.4664(3) 0.6333(2) 0.53903(18) 0.0173(7) Uani 1 1 d .
H8A H 0.4899 0.5724 0.5263 0.021 Uiso 1 1 calc R
H8B H 0.5173 0.6546 0.5723 0.021 Uiso 1 1 calc R
C6 C 0.2618(3) 0.6026(2) 0.52699(18) 0.0190(7) Uani 1 1 d .
H6A H 0.1732 0.6010 0.5525 0.023 Uiso 1 1 calc R
H6B H 0.2887 0.5426 0.5131 0.023 Uiso 1 1 calc R
F3 F 0.2474(3) 1.0849(2) 0.7560(2) 0.0881(11) Uani 1 1 d .
F14 F 0.1031(3) 1.0576(3) 0.6177(2) 0.1051(13) Uani 1 1 d .
C12 C 0.1966(3) 0.6240(2) 0.40796(18) 0.0189(7) Uani 1 1 d .
C18 C 0.5230(3) 0.8365(2) 0.6604(2) 0.0292(8) Uani 1 1 d .
H18 H 0.4823 0.8266 0.7106 0.035 Uiso 1 1 calc R
O15 O 0.2311(3) 0.89122(17) 0.66603(16) 0.0369(7) Uani 1 1 d D
F12 F -0.1759(3) 1.0380(4) 0.6899(2) 0.144(2) Uani 1 1 d .
C17 C 0.6349(3) 0.8792(2) 0.6451(2) 0.0333(9) Uani 1 1 d .
H17 H 0.6707 0.8977 0.6840 0.040 Uiso 1 1 calc R
C10 C 0.6321(3) 0.6764(2) 0.43473(19) 0.0224(7) Uani 1 1 d .
F5 F 0.3952(3) 1.1811(2) 0.7356(2) 0.0904(11) Uani 1 1 d .
F2 F 0.5342(3) 1.0761(3) 0.7286(2) 0.1229(18) Uani 1 1 d .
C15 C 0.6400(3) 0.8657(2) 0.5180(2) 0.0276(8) Uani 1 1 d .
H15 H 0.6794 0.8751 0.4676 0.033 Uiso 1 1 calc R
F11 F -0.0690(4) 1.0582(3) 0.57695(19) 0.1042(13) Uani 1 1 d .
C23 C 0.0075(3) 0.7428(2) 0.6503(2) 0.0298(8) Uani 1 1 d .
H23 H 0.0074 0.7435 0.7013 0.036 Uiso 1 1 calc R
F6 F 0.3802(4) 0.9794(2) 0.75743(19) 0.1041(14) Uani 1 1 d .
F13 F -0.0094(4) 1.0436(4) 0.7299(2) 0.145(2) Uani 1 1 d .
F16 F -0.0435(4) 1.1480(2) 0.6636(3) 0.1339(17) Uani 1 1 d .
F15 F -0.0264(5) 0.9502(2) 0.6381(3) 0.159(2) Uani 1 1 d .
O14 O 0.2554(3) 0.73465(19) 0.72928(14) 0.0360(6) Uani 1 1 d D
O1 O 0.1782(2) 0.66142(17) 0.35521(14) 0.0322(6) Uani 1 1 d .
O5 O 0.6669(2) 0.7169(2) 0.37055(15) 0.0496(8) Uani 1 1 d .
N2 N 0.4695(3) 0.80862(17) 0.60777(16) 0.0214(6) Uani 1 1 d .
C16 C 0.6939(4) 0.8946(2) 0.5728(3) 0.0348(10) Uani 1 1 d .
H16 H 0.7705 0.9246 0.5609 0.042 Uiso 1 1 calc R
C13 C 0.0588(4) 0.5144(3) 0.3905(3) 0.0436(11) Uani 1 1 d .
H13A H -0.0149 0.5512 0.3991 0.065 Uiso 1 1 calc R
H13B H 0.0349 0.4554 0.4072 0.065 Uiso 1 1 calc R
H13C H 0.0984 0.5137 0.3377 0.065 Uiso 1 1 calc R
C11 C 0.7977(4) 0.7123(4) 0.3344(3) 0.0752(19) Uani 1 1 d .
H11A H 0.8469 0.7248 0.3704 0.113 Uiso 1 1 calc R
H11B H 0.8168 0.7550 0.2944 0.113 Uiso 1 1 calc R
H11C H 0.8176 0.6541 0.3141 0.113 Uiso 1 1 calc R
H41 H 0.237(4) 0.779(2) 0.764(2) 0.061(15) Uiso 1 1 d D
H51 H 0.276(4) 0.929(3) 0.688(3) 0.065(16) Uiso 1 1 d D
H42 H 0.269(6) 0.684(3) 0.753(4) 0.13(3) Uiso 1 1 d D
H52 H 0.177(5) 0.916(4) 0.641(3) 0.11(2) Uiso 1 1 d D

loop_
_atom_site_aniso_label
_atom_site_aniso_U_11
_atom_site_aniso_U_22
_atom_site_aniso_U_33
_atom_site_aniso_U_23
_atom_site_aniso_U_13
_atom_site_aniso_U_12
Ni1 0.0222(2) 0.01707(19) 0.0147(2) -0.0028(2) -0.00378(15) 0.00247(19)
P1 0.0439(6) 0.0325(6) 0.0332(6) 0.0062(5) -0.0163(5) -0.0051(5)
P2 0.0302(5) 0.0379(6) 0.0343(6) -0.0062(5) -0.0106(4) 0.0069(4)
N1 0.0198(13) 0.0191(16) 0.0214(15) -0.0003(12) -0.0017(11) 0.0013(11)
N7 0.0171(13) 0.0167(14) 0.0129(13) 0.0034(11) -0.0032(11) 0.0011(10)
N3 0.0208(13) 0.0121(13) 0.0162(14) -0.0016(11) -0.0060(11) 0.0008(11)
O6 0.0256(12) 0.0328(14) 0.0138(12) 0.0051(10) -0.0008(10) -0.0043(10)
O3 0.0216(13) 0.0492(17) 0.0351(16) 0.0052(14) -0.0041(12) 0.0071(12)
O2 0.0381(15) 0.0263(14) 0.0318(15) 0.0040(12) -0.0178(12) -0.0127(11)
O4 0.0355(14) 0.0221(13) 0.0216(14) -0.0114(11) -0.0073(11) 0.0080(11)
C19 0.0231(16) 0.0141(17) 0.0220(17) -0.0022(14) -0.0023(13) 0.0042(13)
C1 0.0172(15) 0.0173(17) 0.0131(16) -0.0003(13) -0.0012(13) 0.0004(12)
C14 0.0248(17) 0.0112(15) 0.0247(19) -0.0011(14) -0.0070(15) 0.0011(13)
C4 0.0189(15) 0.0177(18) 0.0204(17) 0.0020(13) -0.0079(13) 0.0017(12)
C9 0.0199(16) 0.0182(17) 0.0137(16) -0.0001(14) -0.0010(13) 0.0026(13)
C2 0.0201(16) 0.0154(17) 0.0176(16) 0.0041(13) -0.0036(13) -0.0032(12)
C21 0.0226(17) 0.033(2) 0.047(2) -0.007(2) -0.0088(17) 0.0040(17)
F4 0.105(2) 0.078(2) 0.0422(17) -0.0160(16) -0.0257(16) 0.0147(18)
C5 0.0191(15) 0.0135(15) 0.0142(16) 0.0014(13) -0.0016(13) 0.0003(12)
F1 0.080(2) 0.115(3) 0.0243(14) 0.0042(16) -0.0189(14) -0.0141(18)
C24 0.0309(19) 0.0132(16) 0.036(2) 0.0006(16) -0.0114(17) 0.0017(14)
C22 0.0211(17) 0.039(2) 0.037(2) -0.005(2) 0.0051(15) 0.0021(17)
C20 0.0267(18) 0.027(2) 0.0283(19) -0.0040(16) -0.0093(15) 0.0037(14)
C25 0.0338(19) 0.0217(18) 0.0153(17) 0.0046(15) -0.0051(15) 0.0009(15)
C8 0.0191(16) 0.0158(16) 0.0164(16) -0.0021(14) -0.0027(13) 0.0021(13)
C6 0.0244(17) 0.0153(16) 0.0171(17) 0.0013(14) -0.0046(14) -0.0015(13)
F3 0.0524(18) 0.118(3) 0.093(3) -0.018(2) -0.0147(18) -0.0072(18)
F14 0.0443(18) 0.168(4) 0.091(3) -0.030(3) 0.0082(17) -0.013(2)
C12 0.0192(16) 0.0225(17) 0.0137(16) -0.0028(14) -0.0014(13) -0.0009(13)
C18 0.042(2) 0.0240(19) 0.027(2) -0.0090(16) -0.0189(17) 0.0113(16)
O15 0.0464(17) 0.0272(15) 0.0402(18) -0.0151(13) -0.0164(14) 0.0120(13)
F12 0.0447(19) 0.298(6) 0.078(3) -0.061(3) 0.0078(18) -0.044(3)
C17 0.037(2) 0.027(2) 0.044(3) -0.0122(19) -0.025(2) 0.0083(17)
C10 0.0220(17) 0.0239(18) 0.0209(19) -0.0053(15) -0.0043(15) -0.0012(14)
F5 0.126(3) 0.0472(19) 0.093(3) 0.0195(18) -0.016(2) -0.0186(18)
F2 0.0398(18) 0.224(5) 0.113(3) -0.088(3) -0.0335(19) 0.030(2)
C15 0.0281(19) 0.0200(18) 0.034(2) 0.0039(16) -0.0071(16) -0.0008(15)
F11 0.109(3) 0.155(4) 0.061(2) 0.009(2) -0.045(2) 0.005(3)
C23 0.0302(18) 0.032(2) 0.0228(18) -0.0016(16) 0.0030(15) 0.0044(16)
F6 0.202(4) 0.0387(17) 0.063(2) 0.0139(16) -0.016(2) 0.015(2)
F13 0.122(3) 0.271(6) 0.059(2) 0.043(3) -0.055(2) -0.063(4)
F16 0.182(4) 0.055(2) 0.164(5) -0.042(3) -0.040(3) 0.026(3)
F15 0.200(5) 0.032(2) 0.242(7) -0.011(3) -0.047(5) 0.005(2)
O14 0.0598(18) 0.0300(15) 0.0151(13) -0.0073(13) -0.0025(12) 0.0040(15)
O1 0.0398(15) 0.0374(15) 0.0241(14) 0.0091(12) -0.0168(12) -0.0114(12)
O5 0.0223(13) 0.086(2) 0.0334(16) 0.0259(17) 0.0079(11) 0.0032(14)
N2 0.0274(15) 0.0165(14) 0.0223(16) -0.0020(12) -0.0097(13) 0.0035(12)
C16 0.033(2) 0.0189(19) 0.058(3) -0.0007(19) -0.022(2) -0.0009(16)
C13 0.045(2) 0.040(2) 0.052(3) 0.002(2) -0.022(2) -0.020(2)
C11 0.024(2) 0.146(6) 0.045(3) 0.033(4) 0.014(2) 0.007(3)

loop_
_atom_type_symbol
_atom_type_description
_atom_type_scat_dispersion_real
_atom_type_scat_dispersion_imag
_atom_type_scat_source
C C 0.0033 0.0016 'International Tables Vol C Tables 4.2.6.8 and 6.1.1.4'
H H 0.0000 0.0000 'International Tables Vol C Tables 4.2.6.8 and 6.1.1.4'
F F 0.0171 0.0103 'International Tables Vol C Tables 4.2.6.8 and 6.1.1.4'
N N 0.0061 0.0033 'International Tables Vol C Tables 4.2.6.8 and 6.1.1.4'
Ni Ni 0.3393 1.1124 'International Tables Vol C Tables 4.2.6.8 and 6.1.1.4'
O O 0.0106 0.0060 'International Tables Vol C Tables 4.2.6.8 and 6.1.1.4'
P P 0.1023 0.0942 'International Tables Vol C Tables 4.2.6.8 and 6.1.1.4'

loop_
_geom_angle_atom_site_label_1
_geom_angle_atom_site_label_2
_geom_angle_atom_site_label_3
_geom_angle
N1 Ni1 O14 100.70(11)
N1 Ni1 N3 81.72(11)
O14 Ni1 N3 177.46(11)
N1 Ni1 N2 161.57(11)
O14 Ni1 N2 96.37(12)
N3 Ni1 N2 81.13(11)
N1 Ni1 O15 88.32(11)
O14 Ni1 O15 80.95(12)
N3 Ni1 O15 98.40(11)
N2 Ni1 O15 87.54(11)
N1 Ni1 N7 89.32(10)
O14 Ni1 N7 95.08(11)
N3 Ni1 N7 85.70(10)
N2 Ni1 N7 96.09(10)
O15 Ni1 N7 174.92(11)
F2 P1 F5 91.5(2)
F2 P1 F1 88.99(19)
F5 P1 F1 95.5(2)
F2 P1 F3 178.8(2)
F5 P1 F3 88.0(2)
F1 P1 F3 89.96(18)
F2 P1 F6 92.0(3)
F5 P1 F6 174.6(2)
F1 P1 F6 88.67(19)
F3 P1 F6 88.6(2)
F2 P1 F4 92.6(2)
F5 P1 F4 87.27(18)
F1 P1 F4 176.77(19)
F3 P1 F4 88.51(19)
F6 P1 F4 88.44(18)
F15 P2 F13 96.2(3)
F15 P2 F12 90.9(3)
F13 P2 F12 89.1(2)
F15 P2 F11 87.8(3)
F13 P2 F11 175.9(3)
F12 P2 F11 89.8(2)
F15 P2 F14 89.5(3)
F13 P2 F14 89.8(2)
F12 P2 F14 178.8(2)
F11 P2 F14 91.3(2)
F15 P2 F16 176.4(3)
F13 P2 F16 86.4(3)
F12 P2 F16 91.7(3)
F11 P2 F16 89.7(3)
F14 P2 F16 88.0(3)
C19 N1 C23 117.7(3)
C19 N1 Ni1 113.8(2)
C23 N1 Ni1 128.5(2)
C6 N7 C25 106.4(2)
C6 N7 C8 107.3(2)
C25 N7 C8 108.0(2)
C6 N7 Ni1 116.10(19)
C25 N7 Ni1 109.5(2)
C8 N7 Ni1 109.29(19)
C4 N3 C24 107.1(2)
C4 N3 C2 118.3(2)
C24 N3 C2 107.3(2)
C4 N3 Ni1 106.02(19)
C24 N3 Ni1 113.7(2)
C2 N3 Ni1 104.68(18)
C12 O2 C13 115.8(3)
N1 C19 C20 122.2(3)
N1 C19 C4 115.2(3)
C20 C19 C4 122.3(3)
C8 C1 C10 105.0(3)
C8 C1 C9 110.2(3)
C10 C1 C9 110.8(3)
C8 C1 C2 114.8(3)
C10 C1 C2 108.9(3)
C9 C1 C2 107.2(2)
N2 C14 C15 121.8(3)
N2 C14 C2 115.2(3)
C15 C14 C2 123.0(3)
N3 C4 C19 108.2(3)
N3 C4 C5 113.7(2)
C19 C4 C5 107.1(2)
O6 C9 O4 111.6(3)
O6 C9 C1 113.6(3)
O4 C9 C1 106.0(2)
O6 C9 C5 106.5(2)
O4 C9 C5 112.2(3)
C1 C9 C5 107.0(3)
C14 C2 N3 107.4(3)
C14 C2 C1 110.7(3)
N3 C2 C1 112.0(2)
C20 C21 C22 119.2(3)
C6 C5 C12 110.5(3)
C6 C5 C9 108.8(3)
C12 C5 C9 110.1(3)
C6 C5 C4 112.8(3)
C12 C5 C4 106.0(2)
C9 C5 C4 108.6(3)
C23 C22 C21 118.6(3)
C19 C20 C21 119.3(3)
N7 C8 C1 111.6(2)
N7 C6 C5 111.8(3)
O1 C12 O2 123.2(3)
O1 C12 C5 124.7(3)
O2 C12 C5 112.1(3)
N2 C18 C17 122.7(4)
C16 C17 C18 119.2(3)
O3 C10 O5 124.0(3)
O3 C10 C1 124.5(3)
O5 C10 C1 111.4(3)
C16 C15 C14 119.4(4)
N1 C23 C22 122.9(3)
C10 O5 C11 116.3(3)
C18 N2 C14 118.3(3)
C18 N2 Ni1 128.2(3)
C14 N2 Ni1 112.2(2)
C17 C16 C15 118.7(4)

loop_
_geom_bond_atom_site_label_1
_geom_bond_atom_site_label_2
_geom_bond_distance
Ni1 N1 2.039(3)
Ni1 O14 2.072(3)
Ni1 N3 2.079(3)
Ni1 N2 2.080(3)
Ni1 O15 2.135(3)
Ni1 N7 2.173(3)
P1 F2 1.538(3)
P1 F5 1.566(3)
P1 F1 1.573(3)
P1 F3 1.578(3)
P1 F6 1.578(3)
P1 F4 1.586(3)
P2 F15 1.529(4)
P2 F13 1.534(3)
P2 F12 1.542(3)
P2 F11 1.551(3)
P2 F14 1.555(3)
P2 F16 1.563(4)
N1 C19 1.344(4)
N1 C23 1.349(4)
N7 C6 1.480(4)
N7 C25 1.481(4)
N7 C8 1.487(4)
N3 C4 1.488(4)
N3 C24 1.502(4)
N3 C2 1.505(4)
O6 C9 1.399(4)
O3 C10 1.189(4)
O2 C12 1.329(4)
O2 C13 1.454(4)
O4 C9 1.407(4)
C19 C20 1.372(4)
C19 C4 1.540(4)
C1 C8 1.533(4)
C1 C10 1.540(4)
C1 C9 1.545(4)
C1 C2 1.562(4)
C14 N2 1.345(4)
C14 C15 1.384(5)
C14 C2 1.504(4)
C4 C5 1.562(4)
C9 C5 1.551(4)
C21 C20 1.373(5)
C21 C22 1.376(5)
C5 C6 1.529(4)
C5 C12 1.530(4)
C22 C23 1.368(5)
C12 O1 1.198(4)
C18 N2 1.333(4)
C18 C17 1.380(5)
C17 C16 1.372(6)
C10 O5 1.324(4)
C15 C16 1.375(5)
O5 C11 1.457(5)
